data_7057826
loop_
_publ_author_name
'Cobb, Alexander J. A.'
'Dell&#x2019;Isola, Antonio'
'Abdulsattar, Ban O.'
'McLachlan, Matthew M. W.'
'Neuman, Benjamin W.'
'M\"uller, Christin'
'Shankland, Kenneth'
'Al-Mulla, Hawaa M. N.'
'Binks, Alexander W. D.'
'Elvidge, Warren'

_publ_section_title
;
 Synthesis and antiviral activity of novel spirocyclic nucleosides
;
_journal_issue 22
_journal_name_full 'New Journal of Chemistry'
_journal_page_first 18363
_journal_paper_doi 10.1039/C8NJ02777C
_journal_volume 42
_journal_year 2018
_chemical_absolute_configuration syn
_chemical_formula_moiety 'C12 H17 N3 O5'
_chemical_formula_sum 'C12 H17 N3 O5'
_chemical_formula_weight 283.28
_chemical_name_systematic
(3'aR,6'R,6'aR,7R)-2',2'-dimethyl-octahydro-3'aH-spiro[[1,2,3]triazolo[4,3-c][1,4]oxazine-7,4'-furo[3,4-d][1,3]dioxol]-6'-ylmethanol
_space_group_crystal_system orthorhombic
_space_group_IT_number 19
_space_group_name_Hall 'P 2ac 2ab'
_space_group_name_H-M_alt 'P 21 21 21'
_symmetry_space_group_name_Hall 'P 2ac 2ab'
_symmetry_space_group_name_H-M 'P 21 21 21'
_atom_sites_solution_hydrogens difmap
_atom_sites_solution_primary direct
_audit_creation_date 2018-03-16
_audit_creation_method
;
Olex2 1.2
(compiled 2017.08.10 svn.r3458 for OlexSys, GUI svn.r5381)
;
_audit_update_record
;
2018-04-28 deposited with the CCDC.
2018-10-15 downloaded from the CCDC.
;
_cell_angle_alpha 90
_cell_angle_beta 90
_cell_angle_gamma 90
_cell_formula_units_Z 4
_cell_length_a 6.596(5)
_cell_length_b 8.066(5)
_cell_length_c 24.761(5)
_cell_measurement_reflns_used 4772
_cell_measurement_temperature 150.00(14)
_cell_measurement_theta_max 29.2134
_cell_measurement_theta_min 3.0079
_cell_volume 1317.4(13)
_computing_cell_refinement
;
CrysAlisPro, Agilent Technologies,
Version 1.171.35.21 (release 20-01-2012 CrysAlis171 .NET)
(compiled Jan 23 2012,18:06:46)
;
_computing_data_collection
;
CrysAlisPro, Agilent Technologies,
Version 1.171.35.21 (release 20-01-2012 CrysAlis171 .NET)
(compiled Jan 23 2012,18:06:46)
;
_computing_data_reduction
;
CrysAlisPro, Agilent Technologies,
Version 1.171.35.21 (release 20-01-2012 CrysAlis171 .NET)
(compiled Jan 23 2012,18:06:46)
;
_computing_molecular_graphics 'Olex2 (Dolomanov et al., 2009)'
_computing_publication_material 'Olex2 (Dolomanov et al., 2009)'
_computing_structure_refinement 'ShelXL (Sheldrick, 2015)'
_computing_structure_solution 'SIR97 (Burla et al., 2007)'
_diffrn_ambient_temperature 150.00(14)
_diffrn_detector_area_resol_mean 16.2086
_diffrn_measured_fraction_theta_full 0.999
_diffrn_measured_fraction_theta_max 0.918
_diffrn_measurement_details
;
#__ type_ start__ end____ width___ exp.time_
  1 omega  -62.00   45.00   1.0000   17.2300
omega____ theta____ kappa____ phi______ frames
    -      -17.7198   19.0000    0.0000 107

#__ type_ start__ end____ width___ exp.time_
  2 omega  -37.00    2.00   1.0000   17.2300
omega____ theta____ kappa____ phi______ frames
    -      -17.7198   77.0000 -150.0000 39

#__ type_ start__ end____ width___ exp.time_
  3 omega  -86.00  -60.00   1.0000   17.2300
omega____ theta____ kappa____ phi______ frames
    -      -17.7198 -178.0000   30.0000 26

#__ type_ start__ end____ width___ exp.time_
  4 omega  -90.00    8.00   1.0000   17.2300
omega____ theta____ kappa____ phi______ frames
    -      -17.7198  -38.0000 -180.0000 98

#__ type_ start__ end____ width___ exp.time_
  5 omega  -94.00  -46.00   1.0000   17.2300
omega____ theta____ kappa____ phi______ frames
    -      -17.7198 -178.0000   90.0000 48

#__ type_ start__ end____ width___ exp.time_
  6 omega  -87.00    4.00   1.0000   17.2300
omega____ theta____ kappa____ phi______ frames
    -      -17.7198  -57.0000  -30.0000 91

#__ type_ start__ end____ width___ exp.time_
  7 omega   -4.00   61.00   1.0000   17.2300
omega____ theta____ kappa____ phi______ frames
    -       18.6573  -99.0000   90.0000 65

#__ type_ start__ end____ width___ exp.time_
  8 omega  -22.00   27.00   1.0000   17.2300
omega____ theta____ kappa____ phi______ frames
    -       18.6573   97.0000  158.0000 49
;
_diffrn_measurement_device_type 'Xcalibur, Sapphire3, Gemini ultra'
_diffrn_measurement_method '\w scans'
_diffrn_orient_matrix_UB_11 0.1041648000
_diffrn_orient_matrix_UB_12 0.0085633000
_diffrn_orient_matrix_UB_13 0.0065570000
_diffrn_orient_matrix_UB_21 -0.0267111000
_diffrn_orient_matrix_UB_22 0.0294099000
_diffrn_orient_matrix_UB_23 0.0260245000
_diffrn_orient_matrix_UB_31 0.0013976000
_diffrn_orient_matrix_UB_32 -0.0825056000
_diffrn_orient_matrix_UB_33 0.0099328000
_diffrn_radiation_monochromator graphite
_diffrn_radiation_type MoK\a
_diffrn_radiation_wavelength 0.71073
_diffrn_reflns_av_R_equivalents 0.0411
_diffrn_reflns_av_unetI/netI 0.0391
_diffrn_reflns_Laue_measured_fraction_full 0.999
_diffrn_reflns_Laue_measured_fraction_max 0.918
_diffrn_reflns_limit_h_max 8
_diffrn_reflns_limit_h_min -8
_diffrn_reflns_limit_k_max 10
_diffrn_reflns_limit_k_min -10
_diffrn_reflns_limit_l_max 32
_diffrn_reflns_limit_l_min -33
_diffrn_reflns_number 13779
_diffrn_reflns_point_group_measured_fraction_full 0.998
_diffrn_reflns_point_group_measured_fraction_max 0.887
_diffrn_reflns_theta_full 25.242
_diffrn_reflns_theta_max 29.280
_diffrn_reflns_theta_min 3.014
_diffrn_source 'Enhance (Mo) X-ray Source'
_exptl_absorpt_coefficient_mu 0.112
_exptl_absorpt_correction_T_max 1.00000
_exptl_absorpt_correction_T_min 0.99413
_exptl_absorpt_correction_type multi-scan
_exptl_absorpt_process_details
;
CrysAlisPro, Agilent Technologies,
Version 1.171.35.21 (release 20-01-2012 CrysAlis171 .NET)
(compiled Jan 23 2012,18:06:46)
Empirical absorption correction using spherical harmonics,
 implemented in SCALE3 ABSPACK scaling algorithm.
;
_exptl_crystal_density_diffrn 1.428
_exptl_crystal_density_method 'not measured'
_exptl_crystal_description block
_exptl_crystal_F_000 600
_exptl_crystal_size_max 0.15
_exptl_crystal_size_mid 0.10
_exptl_crystal_size_min 0.09
_refine_diff_density_max 0.205
_refine_diff_density_min -0.236
_refine_diff_density_rms 0.047
_refine_ls_abs_structure_details
;
 Flack x determined using 1004 quotients [(I+)-(I-)]/[(I+)+(I-)]
 (Parsons, Flack and Wagner, Acta Cryst. B69 (2013) 249-259).
;
_refine_ls_abs_structure_Flack -0.6(6)
_refine_ls_extinction_method none
_refine_ls_goodness_of_fit_ref 1.091
_refine_ls_hydrogen_treatment refall
_refine_ls_matrix_type full
_refine_ls_number_parameters 249
_refine_ls_number_reflns 3179
_refine_ls_number_restraints 0
_refine_ls_restrained_S_all 1.091
_refine_ls_R_factor_all 0.0514
_refine_ls_R_factor_gt 0.0427
_refine_ls_shift/su_max 0.001
_refine_ls_shift/su_mean 0.000
_refine_ls_structure_factor_coef Fsqd
_refine_ls_weighting_details 'w=1/[\s^2^(Fo^2^)+(0.0315P)^2^+0.2114P] where P=(Fo^2^+2Fc^2^)/3'
_refine_ls_weighting_scheme calc
_refine_ls_wR_factor_gt 0.0779
_refine_ls_wR_factor_ref 0.0816
_reflns_Friedel_coverage 0.659
_reflns_Friedel_fraction_full 0.997
_reflns_Friedel_fraction_max 0.844
_reflns_number_gt 2860
_reflns_number_total 3179
_reflns_threshold_expression 'I > 2\s(I)'
_cod_data_source_file c8nj02777c2.cif
_cod_data_source_block 17A
_cod_depositor_comments 'Adding full bibliography for 7057826--7057827.cif.'
_cod_database_code 7057826
_shelx_shelxl_version_number 2017/1
_chemical_oxdiff_formula C12H17N3O5
_shelx_space_group_comment
;
The symmetry employed for this shelxl refinement is uniquely defined
by the following loop, which should always be used as a source of
symmetry information in preference to the above space-group names.
They are only intended as comments.
;
_reflns_odcompleteness_completeness 99.69
_reflns_odcompleteness_iscentric 1
_reflns_odcompleteness_theta 26.32
_olex2_refinement_description
;
;
_olex2_submission_special_instructions 'No special instructions were received'

loop_
_space_group_symop_operation_xyz
'x, y, z'
'-x+1/2, -y, z+1/2'
'x+1/2, -y+1/2, -z'
'-x, y+1/2, -z+1/2'

loop_
_atom_site_label
_atom_site_type_symbol
_atom_site_fract_x
_atom_site_fract_y
_atom_site_fract_z
_atom_site_U_iso_or_equiv
_atom_site_adp_type
_atom_site_occupancy
_atom_site_site_symmetry_order
_atom_site_calc_flag
O1 O 0.5639(2) 0.08053(18) 0.62539(6) 0.0177(3) Uani 1 1 d
O5 O 0.8527(3) -0.2952(2) 0.59669(7) 0.0266(4) Uani 1 1 d
O4 O 0.4835(2) -0.17915(19) 0.71581(6) 0.0207(4) Uani 1 1 d
O2 O 0.3205(3) 0.37634(19) 0.62376(7) 0.0260(4) Uani 1 1 d
O3 O 0.1807(2) -0.0664(2) 0.69530(6) 0.0230(4) Uani 1 1 d
N1 N 0.2877(3) 0.0958(2) 0.56506(7) 0.0188(4) Uani 1 1 d
N2 N 0.2993(3) -0.0296(2) 0.52913(8) 0.0217(4) Uani 1 1 d
N3 N 0.2484(3) 0.0330(2) 0.48217(7) 0.0229(4) Uani 1 1 d
C4 C 0.6475(3) -0.0832(3) 0.63441(9) 0.0170(5) Uani 1 1 d
C1 C 0.3498(3) 0.0768(3) 0.62210(8) 0.0173(5) Uani 1 1 d
C12 C 0.2726(4) -0.0875(3) 0.78818(10) 0.0256(5) Uani 1 1 d
C5 C 0.7358(4) -0.1536(3) 0.58253(10) 0.0221(5) Uani 1 1 d
C9 C 0.2068(4) 0.1972(3) 0.48814(10) 0.0245(5) Uani 1 1 d
C10 C 0.2778(4) -0.1714(3) 0.73402(9) 0.0199(5) Uani 1 1 d
C6 C 0.2634(4) 0.2276(3) 0.65121(10) 0.0219(5) Uani 1 1 d
C2 C 0.2791(3) -0.0917(3) 0.64475(8) 0.0182(5) Uani 1 1 d
C8 C 0.2324(4) 0.2391(3) 0.54116(10) 0.0216(5) Uani 1 1 d
C3 C 0.4759(3) -0.1851(3) 0.65829(9) 0.0173(4) Uani 1 1 d
C11 C 0.1822(5) -0.3411(3) 0.73378(12) 0.0344(7) Uani 1 1 d
C7 C 0.2115(5) 0.3930(3) 0.57457(11) 0.0331(6) Uani 1 1 d
H6A H 0.319(4) 0.232(3) 0.6864(10) 0.011(6) Uiso 1 1 d
H3 H 0.480(3) -0.296(3) 0.6457(8) 0.010(5) Uiso 1 1 d
H4 H 0.756(4) -0.072(3) 0.6607(9) 0.013(6) Uiso 1 1 d
H5A H 0.629(4) -0.179(3) 0.5571(10) 0.023(7) Uiso 1 1 d
H2 H 0.193(4) -0.146(3) 0.6197(10) 0.019(6) Uiso 1 1 d
H7A H 0.266(4) 0.491(4) 0.5566(11) 0.039(8) Uiso 1 1 d
H7B H 0.065(5) 0.408(4) 0.5820(12) 0.042(8) Uiso 1 1 d
H12A H 0.334(4) -0.155(3) 0.8156(10) 0.025(7) Uiso 1 1 d
H11A H 0.052(5) -0.331(3) 0.7460(12) 0.039(8) Uiso 1 1 d
H12B H 0.340(4) 0.019(3) 0.7867(11) 0.031(7) Uiso 1 1 d
H5B H 0.825(4) -0.067(3) 0.5649(10) 0.024(6) Uiso 1 1 d
H12C H 0.133(5) -0.073(3) 0.8004(11) 0.033(7) Uiso 1 1 d
H6B H 0.112(4) 0.223(3) 0.6530(10) 0.025(7) Uiso 1 1 d
H9 H 0.170(4) 0.261(3) 0.4586(11) 0.026(7) Uiso 1 1 d
H11B H 0.183(5) -0.388(4) 0.6974(13) 0.048(9) Uiso 1 1 d
H5 H 0.811(5) -0.375(4) 0.5737(13) 0.055(10) Uiso 1 1 d
H11C H 0.261(5) -0.420(4) 0.7589(13) 0.061(10) Uiso 1 1 d

loop_
_atom_site_aniso_label
_atom_site_aniso_U_11
_atom_site_aniso_U_22
_atom_site_aniso_U_33
_atom_site_aniso_U_23
_atom_site_aniso_U_13
_atom_site_aniso_U_12
O1 0.0158(8) 0.0156(8) 0.0218(8) -0.0002(7) -0.0005(6) 0.0009(6)
O5 0.0261(10) 0.0260(9) 0.0277(9) -0.0075(8) -0.0042(8) 0.0093(8)
O4 0.0200(8) 0.0272(8) 0.0150(8) 0.0040(7) 0.0007(7) 0.0046(7)
O2 0.0347(10) 0.0182(8) 0.0251(9) -0.0028(7) -0.0070(8) 0.0051(7)
O3 0.0205(9) 0.0331(9) 0.0155(8) 0.0043(7) 0.0031(6) 0.0039(7)
N1 0.0216(10) 0.0188(9) 0.0159(9) -0.0001(8) -0.0004(8) 0.0034(8)
N2 0.0256(11) 0.0226(10) 0.0169(10) -0.0026(8) -0.0006(8) 0.0022(9)
N3 0.0221(11) 0.0300(11) 0.0166(9) 0.0011(8) -0.0010(8) 0.0029(9)
C4 0.0175(11) 0.0164(10) 0.0172(11) -0.0003(9) -0.0001(9) 0.0019(9)
C1 0.0166(10) 0.0214(11) 0.0140(10) -0.0007(10) -0.0009(9) 0.0018(9)
C12 0.0278(14) 0.0316(13) 0.0174(11) 0.0014(11) 0.0006(11) 0.0022(12)
C5 0.0223(13) 0.0238(12) 0.0202(12) 0.0008(10) 0.0033(10) 0.0049(10)
C9 0.0233(12) 0.0292(13) 0.0212(12) 0.0049(11) -0.0055(10) 0.0027(11)
C10 0.0196(11) 0.0226(11) 0.0176(11) 0.0043(9) 0.0024(9) 0.0005(10)
C6 0.0210(13) 0.0241(12) 0.0205(12) -0.0047(9) -0.0009(10) 0.0045(10)
C2 0.0195(11) 0.0221(11) 0.0131(10) -0.0004(9) -0.0002(9) -0.0014(10)
C8 0.0210(12) 0.0209(11) 0.0230(12) 0.0037(9) -0.0037(10) 0.0045(9)
C3 0.0213(11) 0.0154(10) 0.0150(11) -0.0001(9) 0.0001(9) 0.0012(10)
C11 0.0428(18) 0.0294(14) 0.0309(15) -0.0013(12) 0.0169(14) -0.0106(13)
C7 0.0436(17) 0.0225(13) 0.0333(14) -0.0021(11) -0.0114(13) 0.0117(13)

loop_
_atom_type_symbol
_atom_type_description
_atom_type_scat_dispersion_real
_atom_type_scat_dispersion_imag
_atom_type_scat_source
C C 0.0033 0.0016 'International Tables Vol C Tables 4.2.6.8 and 6.1.1.4'
H H 0.0000 0.0000 'International Tables Vol C Tables 4.2.6.8 and 6.1.1.4'
N N 0.0061 0.0033 'International Tables Vol C Tables 4.2.6.8 and 6.1.1.4'
O O 0.0106 0.0060 'International Tables Vol C Tables 4.2.6.8 and 6.1.1.4'

loop_
_geom_angle_atom_site_label_1
_geom_angle_atom_site_label_2
_geom_angle_atom_site_label_3
_geom_angle
C1 O1 C4 111.70(17)
C3 O4 C10 106.45(16)
C7 O2 C6 110.7(2)
C2 O3 C10 107.47(17)
N2 N1 C1 122.47(18)
N2 N1 C8 111.63(18)
C8 N1 C1 125.62(19)
N3 N2 N1 106.35(17)
N2 N3 C9 109.28(19)
O1 C4 C5 110.85(18)
O1 C4 C3 105.65(18)
C3 C4 C5 114.35(19)
O1 C1 N1 109.22(17)
O1 C1 C6 109.21(19)
O1 C1 C2 107.41(19)
N1 C1 C6 105.42(18)
N1 C1 C2 110.78(18)
C6 C1 C2 114.72(19)
O5 C5 C4 107.42(19)
N3 C9 C8 108.7(2)
O4 C10 C12 108.84(19)
O4 C10 C11 110.9(2)
O3 C10 O4 103.83(17)
O3 C10 C12 108.7(2)
O3 C10 C11 110.3(2)
C12 C10 C11 113.8(2)
O2 C6 C1 110.25(19)
O3 C2 C1 109.34(18)
O3 C2 C3 105.25(17)
C3 C2 C1 104.82(18)
N1 C8 C9 104.1(2)
N1 C8 C7 119.5(2)
C9 C8 C7 136.4(2)
O4 C3 C4 110.17(18)
O4 C3 C2 103.34(17)
C4 C3 C2 106.21(18)
O2 C7 C8 110.4(2)

loop_
_geom_bond_atom_site_label_1
_geom_bond_atom_site_label_2
_geom_bond_distance
O1 C4 1.448(3)
O1 C1 1.415(3)
O5 C5 1.422(3)
O4 C10 1.431(3)
O4 C3 1.426(3)
O2 C6 1.429(3)
O2 C7 1.421(3)
O3 C10 1.431(3)
O3 C2 1.424(3)
N1 N2 1.349(3)
N1 C1 1.478(3)
N1 C8 1.349(3)
N2 N3 1.311(3)
N3 C9 1.361(3)
C4 C5 1.520(3)
C4 C3 1.518(3)
C1 C6 1.524(3)
C1 C2 1.543(3)
C12 C10 1.503(3)
C9 C8 1.366(3)
C10 C11 1.507(4)
C2 C3 1.538(3)
C8 C7 1.498(3)
